data_7039768
loop_
_publ_author_name
'Chang, Yu-Ning'
'Lee, Pei-Ying'
'Zou, Xue-Ru'
'Huang, Han-Fan'
'Chen, Yi-Wei'
'Liang, Lan-Chang'

_publ_section_title
;
 Aluminum complexes containing biphenolate phosphine ligands: synthesis
 and living ring-opening polymerization catalysis.
;
_journal_issue 40
_journal_name_full 'Dalton transactions (Cambridge, England : 2003)'
_journal_page_first 15951
_journal_page_last 15962
_journal_paper_doi 10.1039/c6dt02143c
_journal_volume 45
_journal_year 2016
_chemical_formula_moiety 'C78 H112 Al2 O6 P2'
_chemical_formula_sum 'C78 H112 Al2 O6 P2'
_chemical_formula_weight 1261.58
_chemical_name_systematic
; 
 ? 
;
_space_group_IT_number 154
_symmetry_cell_setting trigonal
_symmetry_space_group_name_Hall 'P 32 2"'
_symmetry_space_group_name_H-M 'P 32 2 1'
_atom_sites_solution_hydrogens geom
_atom_sites_solution_primary direct
_atom_sites_solution_secondary difmap
_audit_creation_method SHELXL-97
_audit_update_record
;
2016-05-15 deposited with the CCDC.
2016-07-04 downloaded from the CCDC.
;
_cell_angle_alpha 90.00
_cell_angle_beta 90.00
_cell_angle_gamma 120.00
_cell_formula_units_Z 3
_cell_length_a 17.8220(4)
_cell_length_b 17.8220(4)
_cell_length_c 21.4837(8)
_cell_measurement_temperature 150(2)
_cell_volume 5909.5(3)
_computing_cell_refinement 'Bruker SMART'
_computing_data_collection 'Bruker SMART'
_computing_data_reduction 'Bruker SHELXTL'
_computing_molecular_graphics 'Bruker SHELXTL'
_computing_publication_material 'Bruker SHELXTL'
_computing_structure_refinement 'SHELXL-97 (Sheldrick, 1997)'
_computing_structure_solution 'SHELXS-97 (Sheldrick, 1990)'
_diffrn_ambient_temperature 150(2)
_diffrn_measured_fraction_theta_full 0.994
_diffrn_measured_fraction_theta_max 0.881
_diffrn_measurement_device_type 'CCD area detector'
_diffrn_measurement_method 'phi and omega scans'
_diffrn_radiation_monochromator graphite
_diffrn_radiation_source 'fine-focus sealed tube'
_diffrn_radiation_type MoK\a
_diffrn_radiation_wavelength 0.71073
_diffrn_reflns_av_R_equivalents 0.0422
_diffrn_reflns_av_sigmaI/netI 0.0854
_diffrn_reflns_limit_h_max 24
_diffrn_reflns_limit_h_min -24
_diffrn_reflns_limit_k_max 22
_diffrn_reflns_limit_k_min -21
_diffrn_reflns_limit_l_max 29
_diffrn_reflns_limit_l_min -28
_diffrn_reflns_number 17649
_diffrn_reflns_theta_full 25.00
_diffrn_reflns_theta_max 29.26
_diffrn_reflns_theta_min 2.80
_exptl_absorpt_coefficient_mu 0.124
_exptl_absorpt_correction_T_max 0.9757
_exptl_absorpt_correction_T_min 0.9638
_exptl_absorpt_correction_type multi-scan
_exptl_absorpt_process_details
; 
CrysAlisPro, Agilent Technologies, 
Version 1.171.36.24 (release 03-12-2012 CrysAlis171 .NET) 
(compiled Dec  3 2012,18:21:49) 
Empirical absorption correction using spherical harmonics, 
 implemented in SCALE3 ABSPACK scaling algorithm. 
;
_exptl_crystal_colour colorless
_exptl_crystal_density_diffrn 1.063
_exptl_crystal_density_method 'not measured'
_exptl_crystal_description parallelpiped
_exptl_crystal_F_000 2052
_exptl_crystal_size_max 0.30
_exptl_crystal_size_mid 0.20
_exptl_crystal_size_min 0.20
_platon_squeeze_details ' '
_refine_diff_density_max 1.107
_refine_diff_density_min -0.438
_refine_diff_density_rms 0.078
_refine_ls_abs_structure_details 'Flack H D (1983), Acta Cryst. A39, 876-881'
_refine_ls_abs_structure_Flack 1.00(15)
_refine_ls_extinction_method none
_refine_ls_goodness_of_fit_ref 1.007
_refine_ls_hydrogen_treatment constr
_refine_ls_matrix_type full
_refine_ls_number_parameters 386
_refine_ls_number_reflns 9056
_refine_ls_number_restraints 1
_refine_ls_restrained_S_all 1.008
_refine_ls_R_factor_all 0.1166
_refine_ls_R_factor_gt 0.0766
_refine_ls_shift/su_max 0.001
_refine_ls_shift/su_mean 0.000
_refine_ls_structure_factor_coef Fsqd
_refine_ls_weighting_details 'calc w=1/[\s^2^(Fo^2^)+(0.1378P)^2^+0.0000P] where P=(Fo^2^+2Fc^2^)/3'
_refine_ls_weighting_scheme calc
_refine_ls_wR_factor_gt 0.1943
_refine_ls_wR_factor_ref 0.2231
_reflns_number_gt 6307
_reflns_number_total 9056
_reflns_threshold_expression >2sigma(I)
_cod_data_source_file c6dt02143c2.cif
_cod_data_source_block ccc2497
_cod_depositor_comments 'Adding full bibliography for 7039767--7039768.cif.'
_cod_original_sg_symbol_H-M P3221
_cod_database_code 7039768

loop_
_symmetry_equiv_pos_as_xyz
'x, y, z'
'-y, x-y, z+2/3'
'-x+y, -x, z+1/3'
'y, x, -z'
'-x, -x+y, -z+2/3'
'x-y, -y, -z+1/3'

loop_
_atom_site_label
_atom_site_type_symbol
_atom_site_fract_x
_atom_site_fract_y
_atom_site_fract_z
_atom_site_U_iso_or_equiv
_atom_site_adp_type
_atom_site_occupancy
_atom_site_symmetry_multiplicity
_atom_site_calc_flag
_atom_site_refinement_flags
Al1 Al 0.45907(7) 0.00457(7) -0.26729(4) 0.0228(2) Uani 1 1 d .
P1 P 0.38174(7) -0.07874(6) -0.16997(4) 0.0256(2) Uani 1 1 d .
O1 O 0.55309(16) 0.04334(17) -0.22121(10) 0.0273(6) Uani 1 1 d .
O2 O 0.39422(18) 0.05112(18) -0.25232(11) 0.0305(6) Uani 1 1 d .
O3 O 0.43443(17) -0.07418(16) -0.32873(10) 0.0248(5) Uani 1 1 d .
C1 C 0.5567(3) 0.0364(2) -0.15881(16) 0.0273(8) Uani 1 1 d .
C2 C 0.6363(3) 0.0810(3) -0.12761(18) 0.0332(9) Uani 1 1 d .
C3 C 0.7207(3) 0.1412(3) -0.1622(2) 0.0450(11) Uani 1 1 d .
C4 C 0.7133(4) 0.2168(3) -0.1893(3) 0.0610(15) Uani 1 1 d .
H4A H 0.6632 0.1942 -0.2173 0.092 Uiso 1 1 calc R
H4B H 0.7661 0.2552 -0.2126 0.092 Uiso 1 1 calc R
H4C H 0.7058 0.2493 -0.1554 0.092 Uiso 1 1 calc R
C5 C 0.7380(3) 0.0932(4) -0.2142(2) 0.0573(14) Uani 1 1 d .
H5A H 0.7423 0.0449 -0.1965 0.086 Uiso 1 1 calc R
H5B H 0.7924 0.1332 -0.2352 0.086 Uiso 1 1 calc R
H5C H 0.6903 0.0709 -0.2444 0.086 Uiso 1 1 calc R
C6 C 0.8004(4) 0.1806(4) -0.1194(3) 0.0697(17) Uani 1 1 d .
H6A H 0.8073 0.1340 -0.1011 0.105 Uiso 1 1 calc R
H6B H 0.7926 0.2137 -0.0862 0.105 Uiso 1 1 calc R
H6C H 0.8521 0.2190 -0.1437 0.105 Uiso 1 1 calc R
C7 C 0.6353(3) 0.0708(3) -0.06288(18) 0.0393(10) Uani 1 1 d .
H7A H 0.6890 0.0989 -0.0414 0.047 Uiso 1 1 calc R
C8 C 0.5607(3) 0.0222(3) -0.02832(17) 0.0376(10) Uani 1 1 d .
C9 C 0.5609(4) 0.0152(3) 0.04383(17) 0.0509(13) Uani 1 1 d .
C10 C 0.6503(5) 0.0373(5) 0.0676(2) 0.0755(19) Uani 1 1 d .
H10A H 0.6489 0.0325 0.1131 0.113 Uiso 1 1 calc R
H10B H 0.6928 0.0967 0.0554 0.113 Uiso 1 1 calc R
H10C H 0.6667 -0.0030 0.0496 0.113 Uiso 1 1 calc R
C11 C 0.4990(5) -0.0785(4) 0.0643(2) 0.082(2) Uani 1 1 d .
H11A H 0.4992 -0.0822 0.1098 0.123 Uiso 1 1 calc R
H11B H 0.5181 -0.1167 0.0463 0.123 Uiso 1 1 calc R
H11C H 0.4403 -0.0965 0.0498 0.123 Uiso 1 1 calc R
C12 C 0.5348(5) 0.0764(4) 0.0719(2) 0.0683(17) Uani 1 1 d .
H12A H 0.5342 0.0719 0.1173 0.102 Uiso 1 1 calc R
H12B H 0.4768 0.0611 0.0571 0.102 Uiso 1 1 calc R
H12C H 0.5763 0.1359 0.0593 0.102 Uiso 1 1 calc R
C13 C 0.4825(3) -0.0181(3) -0.06011(16) 0.0335(9) Uani 1 1 d .
H13A H 0.4299 -0.0482 -0.0374 0.040 Uiso 1 1 calc R
C14 C 0.4798(3) -0.0153(2) -0.12512(15) 0.0272(8) Uani 1 1 d .
C15 C 0.3242(3) -0.1921(2) -0.13903(16) 0.0298(8) Uani 1 1 d .
C16 C 0.3860(4) -0.2277(3) -0.1464(2) 0.0525(13) Uani 1 1 d .
H16A H 0.3582 -0.2872 -0.1306 0.079 Uiso 1 1 calc R
H16B H 0.4392 -0.1915 -0.1228 0.079 Uiso 1 1 calc R
H16C H 0.4002 -0.2272 -0.1905 0.079 Uiso 1 1 calc R
C17 C 0.2962(3) -0.2057(3) -0.06993(19) 0.0459(11) Uani 1 1 d .
H17A H 0.2671 -0.2676 -0.0600 0.069 Uiso 1 1 calc R
H17B H 0.2564 -0.1838 -0.0626 0.069 Uiso 1 1 calc R
H17C H 0.3475 -0.1743 -0.0434 0.069 Uiso 1 1 calc R
C18 C 0.2426(3) -0.2421(3) -0.1790(2) 0.0572(15) Uani 1 1 d .
H18A H 0.2099 -0.3023 -0.1646 0.086 Uiso 1 1 calc R
H18B H 0.2593 -0.2408 -0.2226 0.086 Uiso 1 1 calc R
H18C H 0.2065 -0.2152 -0.1752 0.086 Uiso 1 1 calc R
C19 C 0.3161(3) -0.0281(3) -0.16331(17) 0.0302(8) Uani 1 1 d .
C20 C 0.2532(4) -0.0442(4) -0.1181(3) 0.0624(16) Uani 1 1 d .
H20A H 0.2439 -0.0840 -0.0856 0.075 Uiso 1 1 calc R
C21 C 0.2041(5) -0.0035(5) -0.1195(3) 0.081(2) Uani 1 1 d .
C22 C 0.1307(7) -0.0259(7) -0.0737(5) 0.123(3) Uiso 1 1 d D
C23 C 0.1591(11) -0.0297(10) -0.0137(6) 0.194(6) Uiso 1 1 d D
H23A H 0.1103 -0.0508 0.0154 0.233 Uiso 1 1 calc R
H23B H 0.2045 0.0283 -0.0010 0.233 Uiso 1 1 calc R
H23C H 0.1823 -0.0692 -0.0135 0.291 Uiso 1 1 calc R
C24 C 0.0729(8) 0.0071(11) -0.0885(5) 0.187(6) Uani 1 1 d .
H24A H 0.0245 -0.0165 -0.0589 0.224 Uiso 1 1 calc R
H24B H 0.0505 -0.0103 -0.1308 0.224 Uiso 1 1 calc R
H24C H 0.1047 0.0705 -0.0856 0.224 Uiso 1 1 calc R
C25 C 0.0590(10) -0.1214(10) -0.0875(7) 0.196(6) Uiso 1 1 d .
H25C H 0.0441 -0.1275 -0.1318 0.235 Uiso 1 1 calc R
H25A H 0.0073 -0.1360 -0.0626 0.235 Uiso 1 1 calc R
H25B H 0.0806 -0.1606 -0.0766 0.235 Uiso 1 1 calc R
C26 C 0.2221(4) 0.0563(4) -0.1672(3) 0.0594(14) Uani 1 1 d .
H26A H 0.1889 0.0845 -0.1684 0.071 Uiso 1 1 calc R
C27 C 0.2846(3) 0.0780(3) -0.21286(19) 0.0341(9) Uani 1 1 d .
C28 C 0.3046(3) 0.1484(3) -0.26044(19) 0.0395(10) Uani 1 1 d .
C29 C 0.2398(4) 0.1811(4) -0.2574(3) 0.0631(15) Uani 1 1 d .
H29A H 0.1814 0.1331 -0.2663 0.095 Uiso 1 1 calc R
H29B H 0.2556 0.2272 -0.2882 0.095 Uiso 1 1 calc R
H29C H 0.2409 0.2039 -0.2156 0.095 Uiso 1 1 calc R
C30 C 0.3014(4) 0.1185(4) -0.3281(2) 0.0628(16) Uani 1 1 d .
H30A H 0.2435 0.0699 -0.3372 0.094 Uiso 1 1 calc R
H30B H 0.3443 0.1000 -0.3337 0.094 Uiso 1 1 calc R
H30C H 0.3145 0.1666 -0.3565 0.094 Uiso 1 1 calc R
C31 C 0.3965(3) 0.2260(3) -0.2462(2) 0.0493(12) Uani 1 1 d .
H31A H 0.3985 0.2452 -0.2032 0.074 Uiso 1 1 calc R
H31B H 0.4093 0.2738 -0.2747 0.074 Uiso 1 1 calc R
H31C H 0.4396 0.2077 -0.2518 0.074 Uiso 1 1 calc R
C32 C 0.3327(3) 0.0337(2) -0.21014(17) 0.0300(8) Uani 1 1 d .
C33 C 0.3933(3) -0.1660(3) -0.33009(18) 0.0388(10) Uani 1 1 d .
H33A H 0.3747 -0.1862 -0.3732 0.047 Uiso 1 1 calc R
H33B H 0.3409 -0.1905 -0.3036 0.047 Uiso 1 1 calc R
C34 C 0.4507(4) -0.1991(3) -0.30798(17) 0.0518(15) Uani 1 1 d .
C35 C 0.5367(4) -0.1453(4) -0.2931(2) 0.0573(15) Uani 1 1 d .
H35A H 0.5616 -0.0847 -0.2991 0.069 Uiso 1 1 calc R
C36 C 0.5892(6) -0.1773(6) -0.2694(3) 0.097(3) Uani 1 1 d .
H36A H 0.6483 -0.1388 -0.2595 0.117 Uiso 1 1 calc R
C37 C 0.5542(9) -0.2637(7) -0.2609(3) 0.125(4) Uani 1 1 d .
H37A H 0.5887 -0.2857 -0.2442 0.150 Uiso 1 1 calc R
C38 C 0.4705(9) -0.3191(6) -0.2760(3) 0.119(4) Uani 1 1 d .
H38A H 0.4472 -0.3796 -0.2701 0.143 Uiso 1 1 calc R
C39 C 0.4163(6) -0.2878(4) -0.3009(2) 0.083(2) Uani 1 1 d .
H39B H 0.3580 -0.3271 -0.3123 0.099 Uiso 1 1 calc R

loop_
_atom_site_aniso_label
_atom_site_aniso_U_11
_atom_site_aniso_U_22
_atom_site_aniso_U_33
_atom_site_aniso_U_23
_atom_site_aniso_U_13
_atom_site_aniso_U_12
Al1 0.0286(6) 0.0231(6) 0.0153(4) 0.0020(4) 0.0010(4) 0.0118(5)
P1 0.0316(5) 0.0249(5) 0.0187(4) 0.0013(4) 0.0009(4) 0.0129(4)
O1 0.0286(13) 0.0303(14) 0.0171(10) 0.0019(10) -0.0036(10) 0.0103(12)
O2 0.0384(16) 0.0313(15) 0.0271(12) 0.0058(11) 0.0066(11) 0.0213(13)
O3 0.0337(14) 0.0225(13) 0.0163(10) 0.0016(9) 0.0003(10) 0.0127(11)
C1 0.034(2) 0.0245(19) 0.0234(15) 0.0008(14) -0.0039(15) 0.0151(17)
C2 0.039(2) 0.027(2) 0.0319(18) -0.0001(16) -0.0147(17) 0.0156(18)
C3 0.034(2) 0.038(2) 0.047(2) 0.011(2) -0.009(2) 0.007(2)
C4 0.047(3) 0.043(3) 0.065(3) 0.017(3) -0.014(3) 0.001(2)
C5 0.034(3) 0.074(4) 0.054(3) 0.016(3) 0.001(2) 0.019(3)
C6 0.048(3) 0.057(3) 0.075(4) 0.013(3) -0.027(3) 0.005(3)
C7 0.053(3) 0.025(2) 0.0295(18) 0.0037(16) -0.0139(19) 0.0116(19)
C8 0.060(3) 0.028(2) 0.0232(17) -0.0034(16) -0.0085(18) 0.021(2)
C9 0.091(4) 0.035(2) 0.0219(17) -0.0017(18) -0.012(2) 0.027(3)
C10 0.117(5) 0.093(5) 0.030(2) -0.007(3) -0.031(3) 0.062(4)
C11 0.143(7) 0.049(3) 0.024(2) 0.003(2) -0.012(3) 0.026(4)
C12 0.104(5) 0.084(4) 0.028(2) -0.007(3) -0.010(3) 0.055(4)
C13 0.052(3) 0.023(2) 0.0207(16) 0.0002(15) -0.0028(17) 0.0159(19)
C14 0.034(2) 0.0231(19) 0.0212(15) -0.0017(14) -0.0043(15) 0.0122(16)
C15 0.038(2) 0.0171(17) 0.0284(17) 0.0052(14) 0.0029(16) 0.0092(17)
C16 0.078(4) 0.039(3) 0.051(3) 0.014(2) 0.019(3) 0.037(3)
C17 0.058(3) 0.035(2) 0.033(2) 0.0103(18) 0.008(2) 0.015(2)
C18 0.048(3) 0.035(3) 0.050(3) 0.007(2) -0.005(2) -0.009(2)
C19 0.033(2) 0.027(2) 0.0321(18) 0.0077(16) 0.0085(16) 0.0161(17)
C20 0.085(4) 0.061(3) 0.064(3) 0.030(3) 0.044(3) 0.054(3)
C21 0.105(5) 0.080(4) 0.090(4) 0.034(4) 0.065(4) 0.070(4)
C24 0.123(8) 0.306(19) 0.187(11) 0.022(11) 0.070(8) 0.148(11)
C26 0.068(4) 0.053(3) 0.080(4) 0.019(3) 0.026(3) 0.047(3)
C27 0.036(2) 0.029(2) 0.0367(19) -0.0020(17) -0.0008(17) 0.0156(17)
C28 0.054(3) 0.036(2) 0.039(2) 0.0010(18) -0.001(2) 0.030(2)
C29 0.080(4) 0.064(4) 0.071(3) 0.010(3) -0.001(3) 0.055(4)
C30 0.105(5) 0.063(4) 0.040(2) -0.002(2) -0.013(3) 0.057(4)
C31 0.060(3) 0.032(2) 0.056(3) 0.007(2) 0.000(2) 0.023(2)
C32 0.035(2) 0.0249(19) 0.0292(17) -0.0007(15) -0.0006(16) 0.0142(17)
C33 0.056(3) 0.022(2) 0.0264(18) -0.0018(15) 0.0040(18) 0.0108(19)
C34 0.111(5) 0.044(3) 0.0172(17) 0.0020(18) 0.001(2) 0.052(3)
C35 0.094(4) 0.077(4) 0.036(2) -0.008(2) -0.013(3) 0.069(4)
C36 0.167(8) 0.158(8) 0.050(3) -0.026(4) -0.030(4) 0.143(7)
C37 0.274(14) 0.150(9) 0.053(4) -0.022(5) -0.032(6) 0.182(10)
C38 0.280(14) 0.087(6) 0.049(3) -0.002(4) -0.012(6) 0.135(8)
C39 0.170(7) 0.051(3) 0.039(3) -0.005(2) 0.008(4) 0.064(4)

loop_
_atom_type_symbol
_atom_type_description
_atom_type_scat_dispersion_real
_atom_type_scat_dispersion_imag
_atom_type_scat_source
C C 0.0033 0.0016 'International Tables Vol C Tables 4.2.6.8 and 6.1.1.4'
H H 0.0000 0.0000 'International Tables Vol C Tables 4.2.6.8 and 6.1.1.4'
Al Al 0.0645 0.0514 'International Tables Vol C Tables 4.2.6.8 and 6.1.1.4'
O O 0.0106 0.0060 'International Tables Vol C Tables 4.2.6.8 and 6.1.1.4'
P P 0.1023 0.0942 'International Tables Vol C Tables 4.2.6.8 and 6.1.1.4'

loop_
_geom_angle_atom_site_label_1
_geom_angle_atom_site_label_2
_geom_angle_atom_site_label_3
_geom_angle
_geom_angle_site_symmetry_1
_geom_angle_site_symmetry_3
O2 Al1 O1 115.66(13) . .
O2 Al1 O3 122.46(13) . .
O1 Al1 O3 121.81(14) . .
O2 Al1 O3 92.23(12) . 6_554
O1 Al1 O3 98.87(12) . 6_554
O3 Al1 O3 76.99(13) . 6_554
O2 Al1 P1 80.35(9) . .
O1 Al1 P1 84.17(9) . .
O3 Al1 P1 107.25(9) . .
O3 Al1 P1 172.57(10) 6_554 .
O2 Al1 Al1 101.72(8) . 6_554
O1 Al1 Al1 125.29(8) . 6_554
O3 Al1 Al1 40.51(8) . 6_554
O3 Al1 Al1 38.85(8) 6_554 6_554
P1 Al1 Al1 142.97(6) . 6_554
C19 P1 C14 108.08(18) . .
C19 P1 C15 111.69(18) . .
C14 P1 C15 108.72(16) . .
C19 P1 Al1 94.06(12) . .
C14 P1 Al1 90.04(12) . .
C15 P1 Al1 140.25(12) . .
C1 O1 Al1 126.9(2) . .
C32 O2 Al1 132.3(2) . .
C33 O3 Al1 133.8(2) . .
C33 O3 Al1 124.2(2) . 6_554
Al1 O3 Al1 100.64(12) . 6_554
O1 C1 C2 120.2(3) . .
O1 C1 C14 119.7(3) . .
C2 C1 C14 120.1(3) . .
C7 C2 C1 117.1(4) . .
C7 C2 C3 121.1(4) . .
C1 C2 C3 121.7(3) . .
C5 C3 C4 110.1(4) . .
C5 C3 C2 111.3(4) . .
C4 C3 C2 108.3(4) . .
C5 C3 C6 107.1(5) . .
C4 C3 C6 107.1(4) . .
C2 C3 C6 112.9(4) . .
C3 C4 H4A 109.5 . .
C3 C4 H4B 109.5 . .
H4A C4 H4B 109.5 . .
C3 C4 H4C 109.5 . .
H4A C4 H4C 109.5 . .
H4B C4 H4C 109.5 . .
C3 C5 H5A 109.5 . .
C3 C5 H5B 109.5 . .
H5A C5 H5B 109.5 . .
C3 C5 H5C 109.5 . .
H5A C5 H5C 109.5 . .
H5B C5 H5C 109.5 . .
C3 C6 H6A 109.5 . .
C3 C6 H6B 109.5 . .
H6A C6 H6B 109.5 . .
C3 C6 H6C 109.5 . .
H6A C6 H6C 109.5 . .
H6B C6 H6C 109.5 . .
C8 C7 C2 124.1(4) . .
C8 C7 H7A 118.0 . .
C2 C7 H7A 118.0 . .
C7 C8 C13 117.5(3) . .
C7 C8 C9 123.0(4) . .
C13 C8 C9 119.4(4) . .
C12 C9 C10 109.8(4) . .
C12 C9 C11 111.0(5) . .
C10 C9 C11 105.9(5) . .
C12 C9 C8 109.0(4) . .
C10 C9 C8 110.9(5) . .
C11 C9 C8 110.1(4) . .
C9 C10 H10A 109.5 . .
C9 C10 H10B 109.5 . .
H10A C10 H10B 109.5 . .
C9 C10 H10C 109.5 . .
H10A C10 H10C 109.5 . .
H10B C10 H10C 109.5 . .
C9 C11 H11A 109.5 . .
C9 C11 H11B 109.5 . .
H11A C11 H11B 109.5 . .
C9 C11 H11C 109.5 . .
H11A C11 H11C 109.5 . .
H11B C11 H11C 109.5 . .
C9 C12 H12A 109.5 . .
C9 C12 H12B 109.5 . .
H12A C12 H12B 109.5 . .
C9 C12 H12C 109.5 . .
H12A C12 H12C 109.5 . .
H12B C12 H12C 109.5 . .
C8 C13 C14 121.1(4) . .
C8 C13 H13A 119.5 . .
C14 C13 H13A 119.5 . .
C13 C14 C1 119.8(4) . .
C13 C14 P1 123.2(3) . .
C1 C14 P1 117.0(2) . .
C16 C15 C18 111.8(4) . .
C16 C15 C17 106.1(3) . .
C18 C15 C17 107.9(4) . .
C16 C15 P1 107.0(3) . .
C18 C15 P1 106.1(3) . .
C17 C15 P1 118.0(3) . .
C15 C16 H16A 109.5 . .
C15 C16 H16B 109.5 . .
H16A C16 H16B 109.5 . .
C15 C16 H16C 109.5 . .
H16A C16 H16C 109.5 . .
H16B C16 H16C 109.5 . .
C15 C17 H17A 109.5 . .
C15 C17 H17B 109.5 . .
H17A C17 H17B 109.5 . .
C15 C17 H17C 109.5 . .
H17A C17 H17C 109.5 . .
H17B C17 H17C 109.5 . .
C15 C18 H18A 109.5 . .
C15 C18 H18B 109.5 . .
H18A C18 H18B 109.5 . .
C15 C18 H18C 109.5 . .
H18A C18 H18C 109.5 . .
H18B C18 H18C 109.5 . .
C20 C19 C32 119.3(4) . .
C20 C19 P1 127.2(3) . .
C32 C19 P1 113.5(3) . .
C21 C20 C19 121.9(4) . .
C21 C20 H20A 119.1 . .
C19 C20 H20A 119.1 . .
C20 C21 C26 116.7(5) . .
C20 C21 C22 122.2(6) . .
C26 C21 C22 121.0(6) . .
C23 C22 C24 124.6(11) . .
C23 C22 C21 108.9(11) . .
C24 C22 C21 116.3(9) . .
C23 C22 C25 103.9(12) . .
C24 C22 C25 92.3(11) . .
C21 C22 C25 106.9(9) . .
C22 C23 H23A 109.5 . .
C22 C23 H23B 109.5 . .
H23A C23 H23B 109.5 . .
C22 C23 H23C 109.5 . .
H23A C23 H23C 109.5 . .
H23B C23 H23C 109.5 . .
C22 C24 H24A 109.5 . .
C22 C24 H24B 109.5 . .
H24A C24 H24B 109.5 . .
C22 C24 H24C 109.5 . .
H24A C24 H24C 109.5 . .
H24B C24 H24C 109.5 . .
C22 C25 H25C 109.5 . .
C22 C25 H25A 109.5 . .
H25C C25 H25A 109.5 . .
C22 C25 H25B 109.5 . .
H25C C25 H25B 109.5 . .
H25A C25 H25B 109.5 . .
C27 C26 C21 125.4(5) . .
C27 C26 H26A 117.3 . .
C21 C26 H26A 117.3 . .
C26 C27 C32 116.0(4) . .
C26 C27 C28 122.1(4) . .
C32 C27 C28 121.9(4) . .
C27 C28 C29 112.1(4) . .
C27 C28 C30 113.4(4) . .
C29 C28 C30 105.6(4) . .
C27 C28 C31 108.0(3) . .
C29 C28 C31 108.2(4) . .
C30 C28 C31 109.4(4) . .
C28 C29 H29A 109.5 . .
C28 C29 H29B 109.5 . .
H29A C29 H29B 109.5 . .
C28 C29 H29C 109.5 . .
H29A C29 H29C 109.5 . .
H29B C29 H29C 109.5 . .
C28 C30 H30A 109.5 . .
C28 C30 H30B 109.5 . .
H30A C30 H30B 109.5 . .
C28 C30 H30C 109.5 . .
H30A C30 H30C 109.5 . .
H30B C30 H30C 109.5 . .
C28 C31 H31A 109.5 . .
C28 C31 H31B 109.5 . .
H31A C31 H31B 109.5 . .
C28 C31 H31C 109.5 . .
H31A C31 H31C 109.5 . .
H31B C31 H31C 109.5 . .
O2 C32 C19 119.6(4) . .
O2 C32 C27 119.6(3) . .
C19 C32 C27 120.8(4) . .
O3 C33 C34 112.9(4) . .
O3 C33 H33A 109.0 . .
C34 C33 H33A 109.0 . .
O3 C33 H33B 109.0 . .
C34 C33 H33B 109.0 . .
H33A C33 H33B 107.8 . .
C35 C34 C39 118.1(6) . .
C35 C34 C33 122.9(4) . .
C39 C34 C33 119.0(6) . .
C34 C35 C36 122.3(7) . .
C34 C35 H35A 118.9 . .
C36 C35 H35A 118.9 . .
C37 C36 C35 119.1(9) . .
C37 C36 H36A 120.4 . .
C35 C36 H36A 120.4 . .
C36 C37 C38 120.7(8) . .
C36 C37 H37A 119.7 . .
C38 C37 H37A 119.7 . .
C37 C38 C39 121.0(7) . .
C37 C38 H38A 119.5 . .
C39 C38 H38A 119.5 . .
C34 C39 C38 118.8(8) . .
C34 C39 H39B 120.6 . .
C38 C39 H39B 120.6 . .

loop_
_geom_bond_atom_site_label_1
_geom_bond_atom_site_label_2
_geom_bond_distance
_geom_bond_site_symmetry_2
Al1 O2 1.757(3) .
Al1 O1 1.763(3) .
Al1 O3 1.813(3) .
Al1 O3 1.878(2) 6_554
Al1 P1 2.5356(13) .
Al1 Al1 2.8414(18) 6_554
P1 C19 1.805(4) .
P1 C14 1.813(4) .
P1 C15 1.872(4) .
O1 C1 1.351(4) .
O2 C32 1.334(5) .
O3 C33 1.419(5) .
O3 Al1 1.878(2) 6_554
C1 C2 1.403(5) .
C1 C14 1.409(5) .
C2 C7 1.401(5) .
C2 C3 1.533(6) .
C3 C5 1.530(7) .
C3 C4 1.533(7) .
C3 C6 1.535(7) .
C4 H4A 0.9800 .
C4 H4B 0.9800 .
C4 H4C 0.9800 .
C5 H5A 0.9800 .
C5 H5B 0.9800 .
C5 H5C 0.9800 .
C6 H6A 0.9800 .
C6 H6B 0.9800 .
C6 H6C 0.9800 .
C7 C8 1.384(6) .
C7 H7A 0.9500 .
C8 C13 1.387(6) .
C8 C9 1.555(5) .
C9 C12 1.509(8) .
C9 C10 1.526(9) .
C9 C11 1.535(7) .
C10 H10A 0.9800 .
C10 H10B 0.9800 .
C10 H10C 0.9800 .
C11 H11A 0.9800 .
C11 H11B 0.9800 .
C11 H11C 0.9800 .
C12 H12A 0.9800 .
C12 H12B 0.9800 .
C12 H12C 0.9800 .
C13 C14 1.399(5) .
C13 H13A 0.9500 .
C15 C16 1.529(6) .
C15 C18 1.533(6) .
C15 C17 1.546(5) .
C16 H16A 0.9800 .
C16 H16B 0.9800 .
C16 H16C 0.9800 .
C17 H17A 0.9800 .
C17 H17B 0.9800 .
C17 H17C 0.9800 .
C18 H18A 0.9800 .
C18 H18B 0.9800 .
C18 H18C 0.9800 .
C19 C20 1.400(6) .
C19 C32 1.409(5) .
C20 C21 1.388(8) .
C20 H20A 0.9500 .
C21 C26 1.396(8) .
C21 C22 1.522(12) .
C22 C23 1.398(12) .
C22 C24 1.454(15) .
C22 C25 1.563(17) .
C23 H23A 0.9800 .
C23 H23B 0.9800 .
C23 H23C 0.9800 .
C24 H24A 0.9800 .
C24 H24B 0.9800 .
C24 H24C 0.9800 .
C25 H25C 0.9800 .
C25 H25A 0.9800 .
C25 H25B 0.9800 .
C26 C27 1.387(6) .
C26 H26A 0.9500 .
C27 C32 1.428(6) .
C27 C28 1.517(6) .
C28 C29 1.533(7) .
C28 C30 1.540(6) .
C28 C31 1.557(7) .
C29 H29A 0.9800 .
C29 H29B 0.9800 .
C29 H29C 0.9800 .
C30 H30A 0.9800 .
C30 H30B 0.9800 .
C30 H30C 0.9800 .
C31 H31A 0.9800 .
C31 H31B 0.9800 .
C31 H31C 0.9800 .
C33 C34 1.491(7) .
C33 H33A 0.9900 .
C33 H33B 0.9900 .
C34 C35 1.379(8) .
C34 C39 1.389(7) .
C35 C36 1.412(7) .
C35 H35A 0.9500 .
C36 C37 1.353(13) .
C36 H36A 0.9500 .
C37 C38 1.354(15) .
C37 H37A 0.9500 .
C38 C39 1.439(12) .
C38 H38A 0.9500 .
C39 H39B 0.9500 .

loop_
_geom_torsion_atom_site_label_1
_geom_torsion_atom_site_label_2
_geom_torsion_atom_site_label_3
_geom_torsion_atom_site_label_4
_geom_torsion
_geom_torsion_site_symmetry_1
_geom_torsion_site_symmetry_4
O2 Al1 P1 C19 2.49(16) . .
O1 Al1 P1 C19 119.81(16) . .
O3 Al1 P1 C19 -118.66(16) . .
O3 Al1 P1 C19 5.3(7) 6_554 .
Al1 Al1 P1 C19 -94.20(15) 6_554 .
O2 Al1 P1 C14 -105.64(15) . .
O1 Al1 P1 C14 11.68(15) . .
O3 Al1 P1 C14 133.21(15) . .
O3 Al1 P1 C14 -102.8(7) 6_554 .
Al1 Al1 P1 C14 157.67(13) 6_554 .
O2 Al1 P1 C15 134.2(2) . .
O1 Al1 P1 C15 -108.5(2) . .
O3 Al1 P1 C15 13.0(2) . .
O3 Al1 P1 C15 137.0(7) 6_554 .
Al1 Al1 P1 C15 37.5(2) 6_554 .
O2 Al1 O1 C1 63.1(3) . .
O3 Al1 O1 C1 -119.9(3) . .
O3 Al1 O1 C1 159.9(3) 6_554 .
P1 Al1 O1 C1 -13.2(3) . .
Al1 Al1 O1 C1 -168.9(3) 6_554 .
O1 Al1 O2 C32 -83.8(4) . .
O3 Al1 O2 C32 99.3(3) . .
O3 Al1 O2 C32 175.3(3) 6_554 .
P1 Al1 O2 C32 -5.1(3) . .
Al1 Al1 O2 C32 137.2(3) 6_554 .
O2 Al1 O3 C33 -98.9(4) . .
O1 Al1 O3 C33 84.4(4) . .
O3 Al1 O3 C33 176.8(3) 6_554 .
P1 Al1 O3 C33 -9.5(4) . .
Al1 Al1 O3 C33 -166.9(4) 6_554 .
O2 Al1 O3 Al1 68.04(17) . 6_554
O1 Al1 O3 Al1 -108.71(15) . 6_554
O3 Al1 O3 Al1 -16.24(17) 6_554 6_554
P1 Al1 O3 Al1 157.43(8) . 6_554
Al1 O1 C1 C2 -171.0(3) . .
Al1 O1 C1 C14 8.4(5) . .
O1 C1 C2 C7 -180.0(4) . .
C14 C1 C2 C7 0.6(6) . .
O1 C1 C2 C3 2.4(6) . .
C14 C1 C2 C3 -177.1(4) . .
C7 C2 C3 C5 125.1(4) . .
C1 C2 C3 C5 -57.3(5) . .
C7 C2 C3 C4 -113.8(5) . .
C1 C2 C3 C4 63.8(5) . .
C7 C2 C3 C6 4.6(6) . .
C1 C2 C3 C6 -177.8(4) . .
C1 C2 C7 C8 -2.3(6) . .
C3 C2 C7 C8 175.4(4) . .
C2 C7 C8 C13 -0.4(6) . .
C2 C7 C8 C9 -177.3(4) . .
C7 C8 C9 C12 99.5(6) . .
C13 C8 C9 C12 -77.3(5) . .
C7 C8 C9 C10 -21.5(6) . .
C13 C8 C9 C10 161.7(4) . .
C7 C8 C9 C11 -138.4(5) . .
C13 C8 C9 C11 44.8(6) . .
C7 C8 C13 C14 4.9(6) . .
C9 C8 C13 C14 -178.2(4) . .
C8 C13 C14 C1 -6.5(6) . .
C8 C13 C14 P1 171.2(3) . .
O1 C1 C14 C13 -175.8(3) . .
C2 C1 C14 C13 3.7(6) . .
O1 C1 C14 P1 6.4(5) . .
C2 C1 C14 P1 -174.2(3) . .
C19 P1 C14 C13 76.2(3) . .
C15 P1 C14 C13 -45.2(4) . .
Al1 P1 C14 C13 170.5(3) . .
C19 P1 C14 C1 -106.0(3) . .
C15 P1 C14 C1 132.6(3) . .
Al1 P1 C14 C1 -11.7(3) . .
C19 P1 C15 C16 -179.4(3) . .
C14 P1 C15 C16 -60.2(3) . .
Al1 P1 C15 C16 53.9(4) . .
C19 P1 C15 C18 61.1(3) . .
C14 P1 C15 C18 -179.7(3) . .
Al1 P1 C15 C18 -65.6(4) . .
C19 P1 C15 C17 -60.0(4) . .
C14 P1 C15 C17 59.2(4) . .
Al1 P1 C15 C17 173.3(3) . .
C14 P1 C19 C20 -89.6(5) . .
C15 P1 C19 C20 29.9(5) . .
Al1 P1 C19 C20 179.0(4) . .
C14 P1 C19 C32 90.6(3) . .
C15 P1 C19 C32 -149.9(3) . .
Al1 P1 C19 C32 -0.8(3) . .
C32 C19 C20 C21 2.7(9) . .
P1 C19 C20 C21 -177.2(5) . .
C19 C20 C21 C26 -1.8(11) . .
C19 C20 C21 C22 174.9(7) . .
C20 C21 C22 C23 46.0(13) . .
C26 C21 C22 C23 -137.3(11) . .
C20 C21 C22 C24 -167.0(10) . .
C26 C21 C22 C24 9.6(15) . .
C20 C21 C22 C25 -65.6(12) . .
C26 C21 C22 C25 111.0(11) . .
C20 C21 C26 C27 0.1(11) . .
C22 C21 C26 C27 -176.7(7) . .
C21 C26 C27 C32 0.8(9) . .
C21 C26 C27 C28 -175.5(6) . .
C26 C27 C28 C29 -8.4(6) . .
C32 C27 C28 C29 175.5(4) . .
C26 C27 C28 C30 -127.8(5) . .
C32 C27 C28 C30 56.1(6) . .
C26 C27 C28 C31 110.8(5) . .
C32 C27 C28 C31 -65.3(5) . .
Al1 O2 C32 C19 6.0(6) . .
Al1 O2 C32 C27 -174.1(3) . .
C20 C19 C32 O2 178.1(4) . .
P1 C19 C32 O2 -2.0(5) . .
C20 C19 C32 C27 -1.8(6) . .
P1 C19 C32 C27 178.1(3) . .
C26 C27 C32 O2 -179.8(4) . .
C28 C27 C32 O2 -3.5(6) . .
C26 C27 C32 C19 0.1(6) . .
C28 C27 C32 C19 176.4(4) . .
Al1 O3 C33 C34 -77.5(5) . .
Al1 O3 C33 C34 118.1(3) 6_554 .
O3 C33 C34 C35 -5.3(6) . .
O3 C33 C34 C39 173.6(4) . .
C39 C34 C35 C36 -2.1(7) . .
C33 C34 C35 C36 176.9(5) . .
C34 C35 C36 C37 0.1(9) . .
C35 C36 C37 C38 1.3(11) . .
C36 C37 C38 C39 -0.6(12) . .
C35 C34 C39 C38 2.7(7) . .
C33 C34 C39 C38 -176.3(5) . .
C37 C38 C39 C34 -1.4(10) . .

loop_
_platon_squeeze_void_nr
_platon_squeeze_void_average_x
_platon_squeeze_void_average_y
_platon_squeeze_void_average_z
_platon_squeeze_void_volume
_platon_squeeze_void_count_electrons
_platon_squeeze_void_content
1 0.000 0.244 0.833 143 7 ' '
2 0.000 0.772 0.333 27 1 ' '
3 0.078 0.804 0.803 15 1 ' '
4 0.244 1.000 0.167 143 7 ' '
5 0.195 0.274 0.470 15 1 ' '
6 0.228 0.228 0.000 27 1 ' '
7 0.275 0.192 0.532 14 1 ' '
8 0.756 0.756 0.500 143 7 ' '
9 0.772 0.000 0.667 27 1 ' '
10 0.726 0.922 0.137 14 1 ' '
11 0.808 0.084 0.199 14 1 ' '
12 0.916 0.725 0.865 14 1 ' '
